data_9015773
loop_
_publ_author_name
'Leclaire, A.'
Chardon
'Borel, M.'
'Raveau, B.'

_publ_section_title
;
 A mixed valent titanium diphosphate with an intersecting tunnel
 structure K0.58TiP2O7
 _cod_database_code 1001621
;
_journal_name_full 'Journal of Solid State Chemistry'
_journal_page_first 83
_journal_page_last 87
_journal_paper_doi 10.1006/jssc.1994.1075
_journal_volume 109
_journal_year 1994
_chemical_formula_sum 'K1.08 O14 P4 Ti2'
_space_group_IT_number 15
_symmetry_space_group_name_Hall '-C 2yc'
_symmetry_space_group_name_H-M 'C 1 2/c 1'
_cell_angle_alpha 90
_cell_angle_beta 119.73
_cell_angle_gamma 90
_cell_length_a 17.85199
_cell_length_b 6.298
_cell_length_c 12.181
_cell_formula_units_Z 4
_cell_volume 1189.263
_database_code_amcsd 0013797
_exptl_crystal_density_diffrn 2.714
_cod_original_formula_sum 'Ti2 P4 K1.08 O14'
_cod_database_code 9015773
_amcsd_formula_title 'K0.58 O7 P2 Ti'

loop_
_space_group_symop_operation_xyz
x,y,z
1/2+x,1/2+y,z
x,-y,1/2+z
1/2+x,1/2-y,1/2+z
-x,y,1/2-z
1/2-x,1/2+y,1/2-z
-x,-y,-z
1/2-x,1/2-y,-z

loop_
_atom_site_label
_atom_site_fract_x
_atom_site_fract_y
_atom_site_fract_z
_atom_site_occupancy
Ti1 0.36879 0.10290 0.28040 1.00000
P1 0.41330 0.11140 0.04630 1.00000
P2 0.15340 0.11550 0.16860 1.00000
K1 0.27010 0.33100 0.50910 0.50000
K2 0.00000 0.11000 0.25000 0.08000
O1 0.24430 0.11200 0.18810 1.00000
O2 0.35930 -0.21000 0.25530 1.00000
O3 0.36480 0.14100 0.11770 1.00000
O4 0.49310 0.06800 0.36830 1.00000
O5 0.37750 0.40800 0.31010 1.00000
O6 0.36880 0.05600 0.44420 1.00000
O7 0.09230 0.16700 0.02200 1.00000

loop_
_cod_related_entry_id
_cod_related_entry_database
_cod_related_entry_code
1 AMCSD 0013797

_cod_duplicate_entry 1001621
